data_2011070
loop_
_publ_author_name
'Russi, Silvia'
'Pardo, Helena'
'Heinzen, Horacio'
'Dias, Eduardo'
'Moyna, Patrick'
'Mariezcurrena, Ra\'ul A.'
'Suescun, Leopoldo'
'Mombr\'u, Alvaro W.'

_publ_section_title
;
 1,4,4-Trimethyl-9-phenyl-8-oxa-9-azabicyclo[3.2.2]non-6-en-2-one
;
_journal_issue 6
_journal_name_full 'Acta Crystallographica Section C'
_journal_page_first 672
_journal_page_last 673
_journal_paper_doi 10.1107/S0108270100002729
_journal_volume 56
_journal_year 2000
_chemical_formula_moiety 'C16 H19 N O2'
_chemical_formula_sum 'C16 H19 N O2'
_chemical_formula_weight 257.32
_chemical_melting_point 330.0(10)
_chemical_name_systematic N-Phenyl-8-oxa-9-aza-1,4,4-trimethylbicyclo[3.2.2]non-6-en-one
_space_group_IT_number 14
_symmetry_cell_setting monoclinic
_symmetry_space_group_name_Hall '-P 2yn'
_symmetry_space_group_name_H-M 'P 1 21/n 1'
_audit_creation_method SHELXL-97
_cell_angle_alpha 90.00
_cell_angle_beta 92.746(11)
_cell_angle_gamma 90.00
_cell_formula_units_Z 4
_cell_length_a 10.417(3)
_cell_length_b 8.263(2)
_cell_length_c 16.5049(12)
_cell_measurement_reflns_used 25
_cell_measurement_temperature 293(2)
_cell_measurement_theta_max 25.40
_cell_measurement_theta_min 20.17
_cell_volume 1419.0(5)
_computing_cell_refinement 'MSC/AFC Diffractometer Software'
_computing_data_collection 'MSC/AFC Diffractometer Software  (Molecular Structure Corporation, 1993)'
_computing_data_reduction 'MSC/AFC Diffractometer Software'
_computing_molecular_graphics 'ZORTEP (Zsolnai & Pritzkow, 1995)'
_computing_publication_material
;
PLATON (Spek, 1990) and CSD (Allen & Kennard, 1993)
;
_computing_structure_refinement 'SHELXL97 (Sheldrick, 1997)'
_computing_structure_solution 'SHELXS97 (Sheldrick, 1990)'
_diffrn_ambient_temperature 293(2)
_diffrn_measured_fraction_theta_full 1.000
_diffrn_measured_fraction_theta_max 1.000
_diffrn_measurement_device_type 'Rigaku AFC7S'
_diffrn_measurement_method \q/2\q
_diffrn_radiation_monochromator graphite
_diffrn_radiation_source 'fine-focus sealed tube'
_diffrn_radiation_type MoK\a
_diffrn_radiation_wavelength .71069
_diffrn_reflns_av_R_equivalents .0173
_diffrn_reflns_av_sigmaI/netI .0494
_diffrn_reflns_limit_h_max 13
_diffrn_reflns_limit_h_min -7
_diffrn_reflns_limit_k_max 10
_diffrn_reflns_limit_k_min -8
_diffrn_reflns_limit_l_max 21
_diffrn_reflns_limit_l_min -21
_diffrn_reflns_number 3571
_diffrn_reflns_theta_full 27.49
_diffrn_reflns_theta_max 27.49
_diffrn_reflns_theta_min 2.26
_diffrn_standards_decay_% 0
_diffrn_standards_interval_count 150
_diffrn_standards_number 3
_exptl_absorpt_coefficient_mu .079
_exptl_absorpt_correction_T_max 1.0000
_exptl_absorpt_correction_T_min .9638
_exptl_absorpt_correction_type psi-scan
_exptl_absorpt_process_details 'MSC/AFC Diffractometer Software (Molecular Structure Corporation, 1993)'
_exptl_crystal_colour colourless
_exptl_crystal_density_diffrn 1.205
_exptl_crystal_density_method 'not measured'
_exptl_crystal_description Prismatic
_exptl_crystal_F_000 552
_exptl_crystal_size_max .20
_exptl_crystal_size_mid .17
_exptl_crystal_size_min .13
_refine_diff_density_max .145
_refine_diff_density_min -.181
_refine_ls_extinction_method none
_refine_ls_goodness_of_fit_ref 1.027
_refine_ls_hydrogen_treatment mixed
_refine_ls_matrix_type full
_refine_ls_number_parameters 230
_refine_ls_number_reflns 3254
_refine_ls_number_restraints 0
_refine_ls_restrained_S_all 1.027
_refine_ls_R_factor_all .0989
_refine_ls_R_factor_gt .0422
_refine_ls_shift/su_max <0.001
_refine_ls_shift/su_mean .000
_refine_ls_structure_factor_coef Fsqd
_refine_ls_weighting_details 'calc w = 1/[\s^2^(Fo^2^)+(0.0692P)^2^+0.0281P] where P=(Fo^2^+2Fc^2^)/3'
_refine_ls_weighting_scheme calc
_refine_ls_wR_factor_ref .1393
_reflns_number_gt 1819
_reflns_number_total 3254
_reflns_threshold_expression I>2\s(I)
_cod_data_source_file sx1097.cif
_cod_data_source_block I
_cod_depositor_comments
;
The following automatic conversions were performed:

'_chemical_melting_point' value '329-331 K' was changed to
'330.0(10)' - the average value was taken and precision was
estimated.

Automatic conversion script
Id: cif_fix_values 1646 2011-03-28 12:23:43Z adriana 

The following automatic conversions were performed:

'_chemical_melting_point' value '329-331 K' was changed to
'330.0(10)' - the average value was taken and precision was
estimated.

Automatic conversion script
Id: cif_fix_values 1715 2011-07-08 13:25:40Z adriana 
;
_cod_original_sg_symbol_H-M 'P 21/n'
_cod_database_code 2011070
_cod_database_fobs_code 2011070

loop_
_symmetry_equiv_pos_as_xyz
'x, y, z'
'-x+1/2, y+1/2, -z+1/2'
'-x, -y, -z'
'x-1/2, -y-1/2, z-1/2'

loop_
_atom_site_label
_atom_site_fract_x
_atom_site_fract_y
_atom_site_fract_z
_atom_site_U_iso_or_equiv
_atom_site_adp_type
_atom_site_calc_flag
_atom_site_refinement_flags
_atom_site_occupancy
_atom_site_disorder_assembly
_atom_site_disorder_group
_atom_site_type_symbol
O8 .26910(10) .14764(15) .17573(6) .0477(3) Uani d . 1 . . O
N9 .14840(12) .22317(17) .15069(8) .0420(3) Uani d . 1 . . N
C5 .14606(15) .2695(2) .06363(10) .0427(4) Uani d . 1 . . C
H5 .0550(19) .308(3) .0517(13) .0768(15) Uiso d . 1 . . H
C1' .04377(14) .1178(2) .16876(9) .0412(4) Uani d . 1 . . C
C6 .17444(16) .1237(2) .01383(10) .0470(4) Uani d . 1 . . C
H6 .116(2) .092(3) -.0327(13) .0768(15) Uiso d . 1 . . H
C6' .05857(18) -.0423(2) .19187(11) .0516(4) Uani d . 1 . . C
H6' .139(2) -.091(3) .1937(13) .0768(15) Uiso d . 1 . . H
C3 .36929(17) .3970(2) .09007(13) .0526(5) Uani d . 1 . . C
H3A .426(2) .478(3) .0650(13) .0768(15) Uiso d . 1 . . H
H3B .363(2) .421(3) .1489(14) .0768(15) Uiso d . 1 . . H
C2' -.07857(17) .1854(2) .16498(12) .0537(5) Uani d . 1 . . C
H2' -.0897(19) .296(3) .1513(13) .0768(15) Uiso d . 1 . . H
C4 .23284(16) .4181(2) .05003(11) .0486(4) Uani d . 1 . . C
C2 .42900(16) .2330(2) .08382(11) .0514(4) Uani d . 1 . . C
O21 .53526(12) .2135(2) .05849(11) .0804(5) Uani d . 1 . . O
C1 .35052(15) .0881(2) .11205(11) .0480(4) Uani d . 1 . . C
C7 .27174(17) .0326(2) .03874(11) .0502(4) Uani d . 1 . . C
H7 .297(2) -.059(3) .0125(14) .0768(15) Uiso d . 1 . . H
C4' -.1701(2) -.0671(3) .20375(12) .0633(6) Uani d . 1 . . C
H4' -.249(2) -.126(3) .2149(13) .0768(15) Uiso d . 1 . . H
C5' -.0494(2) -.1331(3) .20905(13) .0633(5) Uani d . 1 . . C
H5' -.038(2) -.246(3) .2252(14) .0768(15) Uiso d . 1 . . H
C3' -.18474(19) .0929(3) .18087(13) .0625(5) Uani d . 1 . . C
H3' -.273(2) .146(3) .1785(13) .0768(15) Uiso d . 1 . . H
C11 .4341(2) -.0420(3) .15148(17) .0682(6) Uani d . 1 . . C
H11A .381(2) -.131(3) .1656(13) .0768(15) Uiso d . 1 . . H
H11B .482(2) .001(3) .2009(14) .0768(15) Uiso d . 1 . . H
H11C .503(2) -.077(3) .1149(13) .0768(15) Uiso d . 1 . . H
C41 .1732(2) .5678(3) .08779(18) .0715(6) Uani d . 1 . . C
H41A .159(2) .552(3) .1470(15) .0768(15) Uiso d . 1 . . H
H41B .232(2) .662(3) .0817(13) .0768(15) Uiso d . 1 . . H
H41C .088(2) .589(3) .0615(13) .0768(15) Uiso d . 1 . . H
C42 .2427(2) .4429(3) -.04122(14) .0689(6) Uani d . 1 . . C
H42A .154(2) .452(3) -.0690(14) .0768(15) Uiso d . 1 . . H
H42B .281(2) .545(3) -.0495(13) .0768(15) Uiso d . 1 . . H
H42C .296(2) .349(3) -.0651(14) .0768(15) Uiso d . 1 . . H

loop_
_atom_site_aniso_label
_atom_site_aniso_U_11
_atom_site_aniso_U_22
_atom_site_aniso_U_33
_atom_site_aniso_U_12
_atom_site_aniso_U_13
_atom_site_aniso_U_23
O8 .0402(6) .0591(7) .0434(6) .0040(5) -.0035(5) .0027(5)
N9 .0381(7) .0443(7) .0437(7) .0021(6) .0023(5) .0016(6)
C5 .0391(8) .0448(9) .0440(9) -.0001(7) -.0008(6) .0068(7)
C1' .0432(9) .0446(9) .0361(8) -.0013(7) .0045(6) -.0032(7)
C6 .0467(9) .0532(10) .0411(9) -.0096(8) .0034(7) -.0002(8)
C6' .0523(10) .0535(11) .0491(10) .0020(9) .0022(8) .0094(8)
C3 .0448(10) .0465(10) .0661(12) -.0069(8) -.0001(8) .0016(9)
C2' .0481(10) .0511(11) .0631(11) .0037(9) .0136(8) -.0010(9)
C4 .0440(9) .0433(9) .0583(11) -.0030(7) .0010(7) .0080(8)
C2 .0391(9) .0576(11) .0572(11) -.0006(8) -.0011(7) -.0040(9)
O21 .0453(8) .0803(10) .1174(13) -.0002(7) .0243(8) -.0069(9)
C1 .0390(8) .0460(9) .0592(10) .0051(7) .0041(7) -.0012(8)
C7 .0544(10) .0438(9) .0529(10) -.0030(8) .0095(8) -.0090(8)
C4' .0604(12) .0739(15) .0565(11) -.0176(11) .0115(9) .0068(10)
C5' .0714(13) .0566(12) .0619(12) -.0112(10) .0032(10) .0174(10)
C3' .0486(10) .0744(14) .0657(12) -.0007(10) .0139(9) -.0042(11)
C11 .0535(12) .0578(13) .0923(16) .0126(10) -.0077(11) .0071(12)
C41 .0610(13) .0437(12) .110(2) .0040(10) .0060(13) .0071(12)
C42 .0644(13) .0709(15) .0711(14) -.0150(11) -.0021(10) .0257(12)

loop_
_atom_type_symbol
_atom_type_description
_atom_type_scat_dispersion_real
_atom_type_scat_dispersion_imag
_atom_type_scat_source
C C .0033 .0016 'International Tables Vol C Tables 4.2.6.8 and 6.1.1.4'
H H .0000 .0000 'International Tables Vol C Tables 4.2.6.8 and 6.1.1.4'
O O .0106 .0060 'International Tables Vol C Tables 4.2.6.8 and 6.1.1.4'
N N .0061 .0033 'International Tables Vol C Tables 4.2.6.8 and 6.1.1.4'

loop_
_geom_angle_atom_site_label_1
_geom_angle_atom_site_label_2
_geom_angle_atom_site_label_3
_geom_angle
_geom_angle_publ_flag
N9 O8 C1 117.69(11) y
C1' N9 O8 109.68(12) ?
C1' N9 C5 112.29(12) ?
O8 N9 C5 111.19(11) y
N9 C5 C6 109.20(13) y
N9 C5 C4 111.23(13) y
C6 C5 C4 115.28(13) y
C6' C1' C2' 119.11(16) ?
C6' C1' N9 124.11(15) ?
C2' C1' N9 116.74(15) ?
C7 C6 C5 117.38(16) ?
C1' C6' C5' 119.41(18) ?
C2 C3 C4 116.65(15) y
C3' C2' C1' 120.68(19) ?
C42 C4 C41 109.90(18) ?
C42 C4 C5 108.47(15) ?
C41 C4 C5 109.31(15) ?
C42 C4 C3 109.39(16) ?
C41 C4 C3 107.44(17) ?
C5 C4 C3 112.31(14) y
O21 C2 C3 122.22(17) ?
O21 C2 C1 120.62(17) ?
C3 C2 C1 117.15(14) y
O8 C1 C7 111.57(13) y
O8 C1 C11 105.74(16) ?
C7 C1 C11 114.30(17) ?
O8 C1 C2 106.88(13) y
C7 C1 C2 105.79(14) y
C11 C1 C2 112.42(15) ?
C6 C7 C1 117.48(17) y
C5' C4' C3' 119.16(19) ?
C4' C5' C6' 121.4(2) ?
C2' C3' C4' 120.2(2) ?

loop_
_geom_bond_atom_site_label_1
_geom_bond_atom_site_label_2
_geom_bond_site_symmetry_2
_geom_bond_distance
_geom_bond_publ_flag
O8 N9 . 1.4461(17) y
O8 C1 . 1.4669(19) y
N9 C1' . 1.437(2) ?
N9 C5 . 1.486(2) y
C5 C6 . 1.496(2) y
C5 C4 . 1.547(2) y
C1' C6' . 1.383(2) ?
C1' C2' . 1.390(2) ?
C6 C7 . 1.313(3) y
C6' C5' . 1.392(3) ?
C3 C2 . 1.497(3) y
C3 C4 . 1.548(2) y
C2' C3' . 1.380(3) ?
C4 C42 . 1.528(3) ?
C4 C41 . 1.531(3) ?
C2 O21 . 1.213(2) ?
C2 C1 . 1.535(3) y
C1 C7 . 1.501(3) y
C1 C11 . 1.511(3) ?
C4' C5' . 1.370(3) ?
C4' C3' . 1.381(3) ?

loop_
_geom_torsion_atom_site_label_1
_geom_torsion_atom_site_label_2
_geom_torsion_atom_site_label_3
_geom_torsion_atom_site_label_4
_geom_torsion
_geom_torsion_publ_flag
C1 O8 N9 C1' 108.11(14) ?
C1 O8 N9 C5 -16.70(18) y
C1' N9 C5 C6 -68.04(17) ?
O8 N9 C5 C6 55.29(16) y
C1' N9 C5 C4 163.61(13) ?
O8 N9 C5 C4 -73.06(16) y
O8 N9 C1' C6' -11.4(2) ?
C5 N9 C1' C6' 112.80(17) ?
O8 N9 C1' C2' 166.40(14) ?
C5 N9 C1' C2' -69.43(18) ?
N9 C5 C6 C7 -46.37(19) y
C4 C5 C6 C7 79.7(2) y
C2' C1' C6' C5' 1.4(3) ?
N9 C1' C6' C5' 179.14(16) ?
C6' C1' C2' C3' -2.6(3) ?
N9 C1' C2' C3' 179.56(17) ?
N9 C5 C4 C42 171.28(15) ?
C6 C5 C4 C42 46.3(2) ?
N9 C5 C4 C41 -68.9(2) ?
C6 C5 C4 C41 166.10(17) ?
N9 C5 C4 C3 50.25(19) y
C6 C5 C4 C3 -74.76(19) y
C2 C3 C4 C42 -80.2(2) ?
C2 C3 C4 C41 160.50(17) ?
C2 C3 C4 C5 40.3(2) y
C4 C3 C2 O21 127.8(2) ?
C4 C3 C2 C1 -53.0(2) y
N9 O8 C1 C7 -31.29(19) y
N9 O8 C1 C11 -156.12(14) ?
N9 O8 C1 C2 83.91(15) y
O21 C2 C1 O8 149.90(18) ?
C3 C2 C1 O8 -29.4(2) y
O21 C2 C1 C7 -91.1(2) ?
C3 C2 C1 C7 89.66(19) y
O21 C2 C1 C11 34.3(3) ?
C3 C2 C1 C11 -144.93(19) ?
C5 C6 C7 C1 -3.5(2) y
O8 C1 C7 C6 43.1(2) y
C11 C1 C7 C6 163.04(18) ?
C2 C1 C7 C6 -72.72(19) y
C3' C4' C5' C6' .0(3) ?
C1' C6' C5' C4' -.2(3) ?
C1' C2' C3' C4' 2.4(3) ?
C5' C4' C3' C2' -1.1(3) ?

loop_
_cod_related_entry_id
_cod_related_entry_database
_cod_related_entry_code
1 ChemSpider 21107224
